data_4519450
loop_
_publ_author_name
'Abdel Rahman Al Ahmad'
'Thierry Maris'
'Christian Pellerin'
'James D. Wuest'

_publ_section_title
;
 Adding a Pinch of Salt: Using Ionic Mixed-Crystal Seeds to Search for New
 Solid Forms
;
_journal_name_full 'Crystal Growth & Design'
_journal_page_first 7472
_journal_page_last 7481
_journal_paper_doi 10.1021/acs.cgd.3c00884
_journal_volume 23
_journal_year 2023
_chemical_formula_moiety 'C12 H14 N2, 2(Cl), 2(H2 O)'
_chemical_formula_sum 'C12 H18 Cl2 N2 O2'
_chemical_formula_weight 293.18
_chemical_name_common 'Paraquat Dichloride Dihydrate'
_chemical_name_systematic
;
1,1'-dimethyl-4,4'-bipyridin-1-ium dichloride dihydrate
;
_space_group_crystal_system triclinic
_space_group_IT_number 2
_space_group_name_Hall '-P 1'
_space_group_name_H-M_alt 'P -1'
_atom_sites_solution_hydrogens mixed
_atom_sites_solution_primary dual
_cell_angle_alpha 107.163(1)
_cell_angle_beta 100.170(1)
_cell_angle_gamma 93.123(1)
_cell_formula_units_Z 2
_cell_length_a 6.9981(2)
_cell_length_b 9.7148(3)
_cell_length_c 11.2832(4)
_cell_measurement_reflns_used 9940
_cell_measurement_temperature 150
_cell_measurement_theta_max 63.501
_cell_measurement_theta_min 4.172
_cell_volume 716.77(4)
_computing_cell_refinement
;
SAINT (2020) V8.40B; Integration Software for Single Crystal Data.
Bruker AXS Inc., Madison, WI 53719-1173.
;
_computing_data_collection
;
APEX 4 (2022) Bruker AXS Inc., Madison, WI 53719-1173.
;
_computing_data_reduction
;
SAINT (2020) V8.40B; Integration Software for Single Crystal Data.
Bruker AXS Inc., Madison, WI 53719-1173.
;
_computing_molecular_graphics 'Olex2 1.3 (Dolomanov et al., 2009)'
_computing_publication_material 'Olex2 1.3 (Dolomanov et al., 2009)'
_computing_structure_refinement 'XL  (Sheldrick, 2008)'
_computing_structure_solution 'SHELXT 2018/2 (Sheldrick, 2018)'
_diffrn_ambient_temperature 150
_diffrn_detector 'CMOS Area detector'
_diffrn_detector_area_resol_mean 10.42
_diffrn_detector_type 'Bruker CMOS Photon III '
_diffrn_measured_fraction_theta_full 0.995
_diffrn_measured_fraction_theta_max 0.996
_diffrn_measurement_device 'k-geometry diffractometer'
_diffrn_measurement_device_type 'Bruker Venture Metaljet'
_diffrn_measurement_method '\w and \f scans'
_diffrn_radiation_collimation 'Focusing mirrors'
_diffrn_radiation_monochromator 'Helios MX Mirror Optics'
_diffrn_radiation_probe x-ray
_diffrn_radiation_type 'Ga K\a'
_diffrn_radiation_wavelength 1.34139
_diffrn_reflns_av_R_equivalents 0.0276
_diffrn_reflns_av_unetI/netI 0.0197
_diffrn_reflns_Laue_measured_fraction_full 0.995
_diffrn_reflns_Laue_measured_fraction_max 0.996
_diffrn_reflns_limit_h_max 9
_diffrn_reflns_limit_h_min -9
_diffrn_reflns_limit_k_max 12
_diffrn_reflns_limit_k_min -12
_diffrn_reflns_limit_l_max 15
_diffrn_reflns_limit_l_min -15
_diffrn_reflns_number 21659
_diffrn_reflns_point_group_measured_fraction_full 0.995
_diffrn_reflns_point_group_measured_fraction_max 0.996
_diffrn_reflns_theta_full 53.594
_diffrn_reflns_theta_max 63.465
_diffrn_reflns_theta_min 3.642
_diffrn_source 'Metal Jet'
_diffrn_source_current 2.85
_diffrn_source_power 0.1986735
_diffrn_source_target Ga
_diffrn_source_type 'Gallium Liquid Metal Jet Source'
_diffrn_source_voltage 69.71
_exptl_absorpt_coefficient_mu 2.686
_exptl_absorpt_correction_T_max 0.2147
_exptl_absorpt_correction_T_min 0.1004
_exptl_absorpt_correction_type multi-scan
_exptl_absorpt_process_details
;
SADABS-2016/2 (Bruker,2016/2) was used for absorption correction.
wR2(int) was 0.1048 before and 0.0475 after correction.
The Ratio of minimum to maximum transmission is 0.4676.
The \l/2 correction factor is Not present.
;
_exptl_crystal_colour 'clear light colourless'
_exptl_crystal_colour_lustre clear
_exptl_crystal_colour_modifier light
_exptl_crystal_colour_primary colourless
_exptl_crystal_density_diffrn 1.358
_exptl_crystal_description fragment
_exptl_crystal_F_000 308
_exptl_crystal_recrystallization_method 'crystallised in EtOH'
_exptl_crystal_size_max 0.23
_exptl_crystal_size_mid 0.22
_exptl_crystal_size_min 0.11
_refine_diff_density_max 0.360
_refine_diff_density_min -0.183
_refine_diff_density_rms 0.038
_refine_ls_extinction_coef .
_refine_ls_extinction_method none
_refine_ls_goodness_of_fit_ref 1.053
_refine_ls_hydrogen_treatment mixed
_refine_ls_matrix_type full
_refine_ls_number_parameters 181
_refine_ls_number_reflns 3548
_refine_ls_number_restraints 0
_refine_ls_restrained_S_all 1.053
_refine_ls_R_factor_all 0.0260
_refine_ls_R_factor_gt 0.0246
_refine_ls_shift/su_max 0.001
_refine_ls_shift/su_mean 0.000
_refine_ls_structure_factor_coef Fsqd
_refine_ls_weighting_details 'w=1/[\s^2^(Fo^2^)+(0.0411P)^2^+0.1667P] where P=(Fo^2^+2Fc^2^)/3'
_refine_ls_weighting_scheme calc
_refine_ls_wR_factor_gt 0.0756
_refine_ls_wR_factor_ref 0.0767
_reflns_Friedel_coverage 0.000
_reflns_Friedel_fraction_full .
_reflns_Friedel_fraction_max .
_reflns_number_gt 3332
_reflns_number_total 3548
_reflns_threshold_expression 'I > 2\s(I)'
_cod_data_source_file S04_PQCL_Pq-Cl2_2H2O_P-1.cif
_cod_data_source_block jw25623
_cod_database_code 4519450

loop_
_space_group_symop_id
_space_group_symop_operation_xyz
1 'x, y, z'
2 '-x, -y, -z'

loop_
_atom_site_label
_atom_site_type_symbol
_atom_site_fract_x
_atom_site_fract_y
_atom_site_fract_z
_atom_site_U_iso_or_equiv
_atom_site_adp_type
_atom_site_occupancy
_atom_site_site_symmetry_order
_atom_site_calc_flag
_atom_site_refinement_flags_posn
_atom_site_refinement_flags_adp
_atom_site_refinement_flags_occupancy
_atom_site_disorder_assembly
_atom_site_disorder_group
N1 N 0.25015(13) 0.22048(9) 0.48125(8) 0.02724(18) Uani 1 1 d . . . . .
C1 C 0.22548(16) 0.35585(12) 0.47838(10) 0.0312(2) Uani 1 1 d . . . . .
H1 H 0.150620 0.370093 0.404935 0.037 Uiso 1 1 calc R U . . .
N2 N 0.70854(12) 0.81162(9) 1.00127(8) 0.02579(17) Uani 1 1 d . . . . .
C2 C 0.30774(16) 0.47409(11) 0.58095(10) 0.0303(2) Uani 1 1 d . . . . .
H2 H 0.289946 0.569349 0.577971 0.036 Uiso 1 1 calc R U . . .
C3 C 0.41745(14) 0.45368(10) 0.68942(9) 0.02456(19) Uani 1 1 d . . . . .
C4 C 0.43332(15) 0.31152(11) 0.69035(10) 0.0274(2) Uani 1 1 d . . . . .
H4 H 0.501822 0.293620 0.763896 0.033 Uiso 1 1 calc R U . . .
C5 C 0.34990(15) 0.19700(11) 0.58489(10) 0.0286(2) Uani 1 1 d . . . . .
H5 H 0.363255 0.100465 0.585679 0.034 Uiso 1 1 calc R U . . .
C6 C 0.17429(18) 0.09570(12) 0.36687(11) 0.0350(2) Uani 1 1 d . . . . .
H6A H 0.087632 0.127934 0.304551 0.053 Uiso 1 1 calc R U . . .
H6B H 0.101243 0.021658 0.389670 0.053 Uiso 1 1 calc R U . . .
H6C H 0.283656 0.054708 0.330506 0.053 Uiso 1 1 calc R U . . .
C7 C 0.60709(15) 0.83485(11) 0.89769(10) 0.0276(2) Uani 1 1 d . . . . .
H7 H 0.602368 0.931234 0.894438 0.033 Uiso 1 1 calc R U . . .
C8 C 0.50957(15) 0.72080(11) 0.79591(10) 0.0277(2) Uani 1 1 d . . . . .
H8 H 0.436824 0.739046 0.723728 0.033 Uiso 1 1 calc R U . . .
C9 C 0.51770(14) 0.57864(10) 0.79887(9) 0.02418(19) Uani 1 1 d . . . . .
C10 C 0.62761(14) 0.55826(11) 0.90744(9) 0.0263(2) Uani 1 1 d . . . . .
H10 H 0.638490 0.462952 0.912325 0.032 Uiso 1 1 calc R U . . .
C11 C 0.71992(15) 0.67587(11) 1.00710(10) 0.0272(2) Uani 1 1 d . . . . .
H11 H 0.792606 0.661083 1.080939 0.033 Uiso 1 1 calc R U . . .
C12 C 0.80314(17) 0.93558(12) 1.11208(11) 0.0335(2) Uani 1 1 d . . . . .
H12A H 0.811021 1.023643 1.086827 0.050 Uiso 1 1 calc R U . . .
H12B H 0.935057 0.916429 1.144514 0.050 Uiso 1 1 calc R U . . .
H12C H 0.726065 0.948879 1.178390 0.050 Uiso 1 1 calc R U . . .
Cl2 Cl 0.25902(4) 0.79833(3) 0.07511(2) 0.03037(8) Uani 1 1 d . . . . .
Cl1 Cl 0.26195(4) 0.82709(3) 0.54348(2) 0.03246(8) Uani 1 1 d . . . . .
O2 O -0.01740(15) 0.36477(13) 0.21119(10) 0.0450(2) Uani 1 1 d . . . . .
O1 O 0.04999(14) 0.67243(11) 0.25829(9) 0.0423(2) Uani 1 1 d . . . . .
H2A H -0.076(3) 0.325(2) 0.142(2) 0.065(6) Uiso 1 1 d . . . . .
H1A H 0.101(3) 0.713(2) 0.332(2) 0.070(6) Uiso 1 1 d . . . . .
H1B H 0.117(3) 0.7042(19) 0.2160(18) 0.054(5) Uiso 1 1 d . . . . .
H2B H -0.001(3) 0.446(2) 0.2185(19) 0.062(6) Uiso 1 1 d . . . . .

loop_
_atom_site_aniso_label
_atom_site_aniso_U_11
_atom_site_aniso_U_22
_atom_site_aniso_U_33
_atom_site_aniso_U_23
_atom_site_aniso_U_13
_atom_site_aniso_U_12
N1 0.0270(4) 0.0251(4) 0.0252(4) 0.0038(3) 0.0018(3) -0.0006(3)
C1 0.0341(5) 0.0286(5) 0.0277(5) 0.0088(4) -0.0016(4) 0.0016(4)
N2 0.0250(4) 0.0236(4) 0.0251(4) 0.0045(3) 0.0014(3) 0.0009(3)
C2 0.0350(5) 0.0244(5) 0.0288(5) 0.0086(4) -0.0011(4) 0.0024(4)
C3 0.0246(4) 0.0227(4) 0.0245(4) 0.0059(3) 0.0027(3) 0.0011(3)
C4 0.0293(5) 0.0248(5) 0.0263(5) 0.0078(4) 0.0013(4) 0.0022(4)
C5 0.0309(5) 0.0231(5) 0.0301(5) 0.0075(4) 0.0032(4) 0.0022(4)
C6 0.0401(6) 0.0279(5) 0.0282(5) -0.0001(4) 0.0004(4) -0.0019(4)
C7 0.0300(5) 0.0225(4) 0.0284(5) 0.0079(4) 0.0015(4) 0.0023(4)
C8 0.0305(5) 0.0248(5) 0.0260(5) 0.0084(4) 0.0007(4) 0.0022(4)
C9 0.0242(4) 0.0233(4) 0.0234(4) 0.0062(3) 0.0028(3) 0.0010(3)
C10 0.0283(5) 0.0234(4) 0.0264(5) 0.0084(4) 0.0027(4) 0.0027(4)
C11 0.0272(5) 0.0277(5) 0.0254(5) 0.0089(4) 0.0011(4) 0.0031(4)
C12 0.0348(5) 0.0266(5) 0.0296(5) 0.0004(4) -0.0034(4) 0.0013(4)
Cl2 0.03395(14) 0.02722(13) 0.03038(13) 0.01097(10) 0.00386(9) 0.00418(9)
Cl1 0.03697(14) 0.02871(13) 0.03223(14) 0.01232(10) 0.00348(10) 0.00362(10)
O2 0.0477(5) 0.0497(6) 0.0356(5) 0.0178(4) -0.0024(4) -0.0018(4)
O1 0.0394(5) 0.0503(5) 0.0341(5) 0.0139(4) 0.0019(4) -0.0067(4)

loop_
_atom_type_symbol
_atom_type_description
_atom_type_scat_dispersion_real
_atom_type_scat_dispersion_imag
_atom_type_scat_source
C C 0.0137 0.0067 'International Tables Vol C Tables 4.2.6.8 and 6.1.1.4'
H H 0.0000 0.0000 'International Tables Vol C Tables 4.2.6.8 and 6.1.1.4'
Cl Cl 0.3281 0.5435 'International Tables Vol C Tables 4.2.6.8 and 6.1.1.4'
N N 0.0241 0.0134 'International Tables Vol C Tables 4.2.6.8 and 6.1.1.4'
O O 0.0389 0.0241 'International Tables Vol C Tables 4.2.6.8 and 6.1.1.4'

loop_
_geom_angle_atom_site_label_1
_geom_angle_atom_site_label_2
_geom_angle_atom_site_label_3
_geom_angle
_geom_angle_site_symmetry_1
_geom_angle_site_symmetry_3
C1 N1 C6 119.80(9) . .
C5 N1 C1 120.98(9) . .
C5 N1 C6 119.16(9) . .
N1 C1 H1 119.7 . .
N1 C1 C2 120.62(10) . .
C2 C1 H1 119.7 . .
C7 N2 C11 120.54(9) . .
C7 N2 C12 120.13(9) . .
C11 N2 C12 119.29(9) . .
C1 C2 H2 120.0 . .
C1 C2 C3 119.91(10) . .
C3 C2 H2 120.0 . .
C2 C3 C9 121.36(9) . .
C4 C3 C2 117.65(9) . .
C4 C3 C9 120.98(9) . .
C3 C4 H4 119.9 . .
C5 C4 C3 120.16(9) . .
C5 C4 H4 119.9 . .
N1 C5 C4 120.61(9) . .
N1 C5 H5 119.7 . .
C4 C5 H5 119.7 . .
N1 C6 H6A 109.5 . .
N1 C6 H6B 109.5 . .
N1 C6 H6C 109.5 . .
H6A C6 H6B 109.5 . .
H6A C6 H6C 109.5 . .
H6B C6 H6C 109.5 . .
N2 C7 H7 119.5 . .
N2 C7 C8 120.95(9) . .
C8 C7 H7 119.5 . .
C7 C8 H8 120.0 . .
C7 C8 C9 120.04(9) . .
C9 C8 H8 120.0 . .
C8 C9 C3 121.13(9) . .
C8 C9 C10 117.48(9) . .
C10 C9 C3 121.38(9) . .
C9 C10 H10 119.9 . .
C11 C10 C9 120.17(9) . .
C11 C10 H10 119.9 . .
N2 C11 C10 120.80(9) . .
N2 C11 H11 119.6 . .
C10 C11 H11 119.6 . .
N2 C12 H12A 109.5 . .
N2 C12 H12B 109.5 . .
N2 C12 H12C 109.5 . .
H12A C12 H12B 109.5 . .
H12A C12 H12C 109.5 . .
H12B C12 H12C 109.5 . .
H2A O2 H2B 108(2) . .
H1A O1 H1B 105.5(18) . .

loop_
_geom_bond_atom_site_label_1
_geom_bond_atom_site_label_2
_geom_bond_distance
_geom_bond_site_symmetry_2
N1 C1 1.3448(14) .
N1 C5 1.3391(14) .
N1 C6 1.4770(13) .
C1 H1 0.9500 .
C1 C2 1.3778(14) .
N2 C7 1.3419(13) .
N2 C11 1.3455(13) .
N2 C12 1.4779(12) .
C2 H2 0.9500 .
C2 C3 1.3981(14) .
C3 C4 1.3944(14) .
C3 C9 1.4858(13) .
C4 H4 0.9500 .
C4 C5 1.3774(14) .
C5 H5 0.9500 .
C6 H6A 0.9800 .
C6 H6B 0.9800 .
C6 H6C 0.9800 .
C7 H7 0.9500 .
C7 C8 1.3792(14) .
C8 H8 0.9500 .
C8 C9 1.3953(14) .
C9 C10 1.3994(13) .
C10 H10 0.9500 .
C10 C11 1.3755(14) .
C11 H11 0.9500 .
C12 H12A 0.9800 .
C12 H12B 0.9800 .
C12 H12C 0.9800 .
O2 H2A 0.78(2) .
O2 H2B 0.77(2) .
O1 H1A 0.81(2) .
O1 H1B 0.83(2) .

loop_
_geom_hbond_atom_site_label_D
_geom_hbond_atom_site_label_H
_geom_hbond_atom_site_label_A
_geom_hbond_distance_DH
_geom_hbond_distance_HA
_geom_hbond_distance_DA
_geom_hbond_angle_DHA
_geom_hbond_site_symmetry_A
_geom_hbond_publ_flag
C2 H2 Cl1 0.95 2.66 3.6013(11) 172.5 . yes
C4 H4 Cl2 0.95 2.64 3.5613(10) 164.9 2_666 yes
C5 H5 Cl1 0.95 2.59 3.4896(11) 158.0 1_545 yes
C7 H7 Cl2 0.95 2.65 3.5441(10) 156.6 2_676 yes
C8 H8 Cl1 0.95 2.57 3.5170(10) 171.6 . yes
C10 H10 Cl2 0.95 2.71 3.6491(10) 169.2 2_666 yes
C11 H11 O1 0.95 2.42 3.3350(14) 162.7 1_656 yes
C12 H12A Cl2 0.98 2.87 3.7885(12) 157.3 2_676 yes
C12 H12B Cl2 0.98 2.73 3.5686(12) 144.0 1_656 yes
O2 H2A Cl2 0.78(2) 2.47(2) 3.2501(11) 180(2) 2_565 yes
O1 H1A Cl1 0.81(2) 2.35(2) 3.1671(10) 178(2) . yes
O1 H1B Cl2 0.83(2) 2.38(2) 3.2051(10) 170.8(16) . yes
O2 H2B O1 0.77(2) 2.11(2) 2.8739(16) 174(2) . yes

loop_
_geom_torsion_atom_site_label_1
_geom_torsion_atom_site_label_2
_geom_torsion_atom_site_label_3
_geom_torsion_atom_site_label_4
_geom_torsion
_geom_torsion_site_symmetry_1
_geom_torsion_site_symmetry_2
_geom_torsion_site_symmetry_3
_geom_torsion_site_symmetry_4
N1 C1 C2 C3 -0.23(17) . . . .
C1 N1 C5 C4 -1.38(16) . . . .
C1 C2 C3 C4 -2.15(16) . . . .
C1 C2 C3 C9 176.45(10) . . . .
N2 C7 C8 C9 -0.90(16) . . . .
C2 C3 C4 C5 2.80(15) . . . .
C2 C3 C9 C8 -1.54(15) . . . .
C2 C3 C9 C10 -179.97(10) . . . .
C3 C4 C5 N1 -1.10(16) . . . .
C3 C9 C10 C11 179.60(9) . . . .
C4 C3 C9 C8 177.01(10) . . . .
C4 C3 C9 C10 -1.41(14) . . . .
C5 N1 C1 C2 2.05(16) . . . .
C6 N1 C1 C2 -175.13(10) . . . .
C6 N1 C5 C4 175.82(10) . . . .
C7 N2 C11 C10 -0.19(15) . . . .
C7 C8 C9 C3 -178.70(9) . . . .
C7 C8 C9 C10 -0.22(15) . . . .
C8 C9 C10 C11 1.12(15) . . . .
C9 C3 C4 C5 -175.80(9) . . . .
C9 C10 C11 N2 -0.94(15) . . . .
C11 N2 C7 C8 1.12(15) . . . .
C12 N2 C7 C8 -176.68(10) . . . .
C12 N2 C11 C10 177.62(10) . . . .

_cod_database_fobs_code 4519450
